data_4329873
loop_
_publ_author_name
'Estela Hald\'on'
'Eleuterio \'Alvarez'
'M. Carmen Nicasio'
'Pedro J. P\'erez'

_publ_contact_author_address
;
    Laboratorio de Cat\'alisis Homog\'enea, Departamento de Qu\'imica y
    Ciencias de los Materiales, Unidad Asociada al CSIC, Centro de
    Investigaci\'on en Qu\'imica Sostenible (CIQSO), Campus de El Carmen s/n,
    Universidad de Huelva, 21007-Huelva, Spain
;
_publ_contact_author_email perez@dqcm.uhu.es
_publ_contact_author_name 'Prof. Pedro J. P\'erez'
_publ_contact_author_phone '+34 959219956'
_publ_section_title
;
 Copper(I) Complexes with Trispyrazolylmethane Ligands: Synthesis,
 Characterization, and Catalytic Activity in Cross-Coupling Reactions
;
_journal_name_full 'Inorganic Chemistry'
_journal_page_first 8298
_journal_page_last 8306
_journal_paper_doi 10.1021/ic300843a
_journal_volume 51
_journal_year 2012
_chemical_formula_moiety '2(C39 H43 Cu N7), Cu2 I4, 3(C2 H3 N)'
_chemical_formula_sum 'C84 H95 Cu4 I4 N17'
_chemical_formula_weight 2104.53
_chemical_name_systematic
; 
 ? 
;
_space_group_IT_number 2
_symmetry_cell_setting triclinic
_symmetry_space_group_name_Hall '-P 1'
_symmetry_space_group_name_H-M 'P -1'
_atom_sites_solution_hydrogens geom
_atom_sites_solution_primary direct
_atom_sites_solution_secondary difmap
_audit_creation_method SHELXL-97
_cell_angle_alpha 67.6770(10)
_cell_angle_beta 71.0740(10)
_cell_angle_gamma 89.7950(10)
_cell_formula_units_Z 1
_cell_length_a 11.9747(5)
_cell_length_b 14.0027(6)
_cell_length_c 15.1715(6)
_cell_measurement_reflns_used 9866
_cell_measurement_temperature 173(2)
_cell_measurement_theta_max 29.83
_cell_measurement_theta_min 2.23
_cell_volume 2205.16(16)
_computing_cell_refinement 'APEX2 Software Suite (Bruker, 2007)'
_computing_data_collection 'APEX2 Software Suite (Bruker, 2007)'
_computing_data_reduction 'APEX2 Software Suite (Bruker, 2007)'
_computing_molecular_graphics 'SHELXTL (Sheldrick, 2008)'
_computing_publication_material 'SHELXTL and publCIF (Westrip, 2010)'
_computing_structure_refinement 'SHELXL97 (Sheldrick, 2008)'
_computing_structure_solution 'SIR2002 (Burla et al., 2003)'
_diffrn_ambient_temperature 173(2)
_diffrn_detector_area_resol_mean 8.26
_diffrn_measured_fraction_theta_full 0.988
_diffrn_measured_fraction_theta_max 0.988
_diffrn_measurement_device_type
;
 Bruker-Nonius X8kappa APEX II CCD area detector
;
_diffrn_measurement_method 'phi and omega scans with narrow frames'
_diffrn_radiation_monochromator graphite
_diffrn_radiation_source 'fine-focus sealed tube'
_diffrn_radiation_type MoK\a
_diffrn_radiation_wavelength 0.71073
_diffrn_reflns_av_R_equivalents 0.0254
_diffrn_reflns_av_sigmaI/netI 0.0195
_diffrn_reflns_limit_h_max 17
_diffrn_reflns_limit_h_min -14
_diffrn_reflns_limit_k_max 20
_diffrn_reflns_limit_k_min -17
_diffrn_reflns_limit_l_max 19
_diffrn_reflns_limit_l_min -21
_diffrn_reflns_number 75807
_diffrn_reflns_theta_full 30.66
_diffrn_reflns_theta_max 30.66
_diffrn_reflns_theta_min 1.55
_diffrn_standards_decay_% 0
_exptl_absorpt_coefficient_mu 2.403
_exptl_absorpt_correction_T_max 0.7951
_exptl_absorpt_correction_T_min 0.6323
_exptl_absorpt_correction_type multi-scan
_exptl_absorpt_process_details
;
 SADABS, Bruker (2006). APEX 2. Version 2.1. Bruker Analytical
 x-ray Solutions, Madison, Wisconsin, USA.
;
_exptl_crystal_colour colourless
_exptl_crystal_density_diffrn 1.585
_exptl_crystal_description prism
_exptl_crystal_F_000 1046
_exptl_crystal_size_max 0.21
_exptl_crystal_size_mid 0.14
_exptl_crystal_size_min 0.10
_refine_diff_density_max 1.315
_refine_diff_density_min -1.219
_refine_diff_density_rms 0.079
_refine_ls_extinction_method none
_refine_ls_goodness_of_fit_ref 1.025
_refine_ls_hydrogen_treatment constr
_refine_ls_matrix_type full
_refine_ls_number_parameters 505
_refine_ls_number_reflns 13472
_refine_ls_number_restraints 0
_refine_ls_restrained_S_all 1.025
_refine_ls_R_factor_all 0.0474
_refine_ls_R_factor_gt 0.0344
_refine_ls_shift/su_max 0.001
_refine_ls_shift/su_mean 0.000
_refine_ls_structure_factor_coef Fsqd
_refine_ls_weighting_details 'calc w=1/[\s^2^(Fo^2^)+(0.0390P)^2^+2.2261P] where P=(Fo^2^+2Fc^2^)/3'
_refine_ls_weighting_scheme calc
_refine_ls_wR_factor_gt 0.0834
_refine_ls_wR_factor_ref 0.0911
_reflns_number_gt 10698
_reflns_number_total 13472
_reflns_threshold_expression >2sigma(I)
_cod_data_source_file ic300843a_si_002_1.cif
_cod_data_source_block 3
_cod_database_code 4329873

loop_
_symmetry_equiv_pos_as_xyz
'x, y, z'
'-x, -y, -z'

loop_
_atom_site_label
_atom_site_type_symbol
_atom_site_fract_x
_atom_site_fract_y
_atom_site_fract_z
_atom_site_U_iso_or_equiv
_atom_site_adp_type
_atom_site_occupancy
_atom_site_symmetry_multiplicity
_atom_site_calc_flag
_atom_site_refinement_flags
_atom_site_disorder_assembly
_atom_site_disorder_group
Cu1 Cu 0.88271(3) 0.10539(2) 0.20876(2) 0.03252(7) Uani 1 1 d . . .
N1 N 1.03979(18) 0.16481(16) 0.21682(15) 0.0331(4) Uani 1 1 d . . .
N2 N 1.02054(19) 0.20594(16) 0.28810(16) 0.0338(4) Uani 1 1 d . . .
N3 N 0.81291(19) 0.24110(16) 0.22018(15) 0.0327(4) Uani 1 1 d . . .
N4 N 0.83454(19) 0.26839(16) 0.29065(15) 0.0327(4) Uani 1 1 d . . .
N5 N 0.82184(18) 0.03719(15) 0.36335(15) 0.0313(4) Uani 1 1 d . . .
N6 N 0.83885(19) 0.09936(16) 0.41008(15) 0.0326(4) Uani 1 1 d . . .
N7 N 0.8943(2) 0.09156(18) 0.08808(17) 0.0391(5) Uani 1 1 d . . .
C1 C 1.1568(2) 0.18412(18) 0.16764(18) 0.0331(5) Uani 1 1 d . . .
C2 C 1.2123(3) 0.2376(3) 0.2072(3) 0.0512(7) Uani 1 1 d . . .
H2 H 1.2951 0.2602 0.1855 0.061 Uiso 1 1 d R . .
C3 C 1.1230(3) 0.2504(2) 0.2833(2) 0.0455(6) Uani 1 1 d . . .
H3 H 1.1316 0.2841 0.3250 0.055 Uiso 1 1 d R . .
C4 C 1.2113(2) 0.15135(18) 0.08272(18) 0.0313(4) Uani 1 1 d . . .
C5 C 1.2010(2) 0.20714(19) -0.01231(19) 0.0351(5) Uani 1 1 d . . .
C6 C 1.2548(2) 0.1762(2) -0.09131(19) 0.0376(5) Uani 1 1 d . . .
H6 H 1.2469 0.2135 -0.1555 0.045 Uiso 1 1 d R . .
C7 C 1.3196(2) 0.0928(2) -0.07951(19) 0.0374(5) Uani 1 1 d . . .
C8 C 1.3276(2) 0.0384(2) 0.0152(2) 0.0378(5) Uani 1 1 d . . .
H8 H 1.3710 -0.0194 0.0247 0.045 Uiso 1 1 d R . .
C9 C 1.2739(2) 0.06539(19) 0.09730(18) 0.0330(5) Uani 1 1 d . . .
C10 C 1.1352(3) 0.3009(2) -0.0311(2) 0.0499(7) Uani 1 1 d . . .
H10A H 1.0570 0.2835 0.0229 0.075 Uiso 1 1 d R . .
H10B H 1.1248 0.3213 -0.0970 0.075 Uiso 1 1 d R . .
H10C H 1.1812 0.3589 -0.0313 0.075 Uiso 1 1 d R . .
C11 C 1.3802(3) 0.0644(3) -0.1680(2) 0.0524(7) Uani 1 1 d . . .
H11A H 1.3993 -0.0069 -0.1430 0.079 Uiso 1 1 d R . .
H11B H 1.4537 0.1127 -0.2125 0.079 Uiso 1 1 d R . .
H11C H 1.3269 0.0689 -0.2063 0.079 Uiso 1 1 d R . .
C12 C 1.2818(3) 0.0002(2) 0.2003(2) 0.0448(6) Uani 1 1 d . . .
H12A H 1.2996 -0.0692 0.2033 0.067 Uiso 1 1 d R . .
H12B H 1.2057 -0.0066 0.2538 0.067 Uiso 1 1 d R . .
H12C H 1.3453 0.0340 0.2104 0.067 Uiso 1 1 d R . .
C13 C 0.7520(2) 0.31308(18) 0.17791(17) 0.0316(4) Uani 1 1 d . . .
C14 C 0.7353(3) 0.3869(2) 0.2217(2) 0.0427(6) Uani 1 1 d . . .
H14 H 0.6948 0.4461 0.2050 0.051 Uiso 1 1 d R . .
C15 C 0.7891(3) 0.3560(2) 0.2930(2) 0.0389(5) Uani 1 1 d . . .
H15 H 0.7936 0.3896 0.3358 0.047 Uiso 1 1 d R . .
C16 C 0.7089(2) 0.30315(17) 0.10021(17) 0.0302(4) Uani 1 1 d . . .
C17 C 0.6117(2) 0.22797(18) 0.13104(17) 0.0325(5) Uani 1 1 d . . .
C18 C 0.5726(2) 0.21797(19) 0.05775(18) 0.0355(5) Uani 1 1 d . . .
H18 H 0.5054 0.1683 0.0786 0.043 Uiso 1 1 d R . .
C19 C 0.6286(3) 0.2782(2) -0.0444(2) 0.0406(6) Uani 1 1 d . . .
C20 C 0.7246(3) 0.3516(2) -0.0733(2) 0.0465(6) Uani 1 1 d . . .
H20 H 0.7637 0.3935 -0.1435 0.056 Uiso 1 1 d R . .
C21 C 0.7660(2) 0.36623(19) -0.00278(19) 0.0374(5) Uani 1 1 d . . .
C22 C 0.5501(3) 0.1581(3) 0.2418(2) 0.0505(7) Uani 1 1 d . . .
H22A H 0.4820 0.1135 0.2491 0.076 Uiso 1 1 d R . .
H22B H 0.5221 0.2009 0.2808 0.076 Uiso 1 1 d R . .
H22C H 0.6062 0.1146 0.2674 0.076 Uiso 1 1 d R . .
C23 C 0.5846(4) 0.2651(3) -0.1228(2) 0.0631(9) Uani 1 1 d . . .
H23A H 0.5136 0.2998 -0.1241 0.095 Uiso 1 1 d R . .
H23B H 0.5646 0.1907 -0.1049 0.095 Uiso 1 1 d R . .
H23C H 0.6472 0.2962 -0.1900 0.095 Uiso 1 1 d R . .
C24 C 0.8696(3) 0.4495(2) -0.0386(2) 0.0537(8) Uani 1 1 d . . .
H24A H 0.8398 0.5158 -0.0430 0.081 Uiso 1 1 d R . .
H24B H 0.9240 0.4573 -0.1058 0.081 Uiso 1 1 d R . .
H24C H 0.9122 0.4294 0.0097 0.081 Uiso 1 1 d R . .
C25 C 0.7702(2) -0.05488(19) 0.43864(18) 0.0319(4) Uani 1 1 d . . .
C26 C 0.7533(3) -0.0512(2) 0.53347(19) 0.0411(6) Uani 1 1 d . . .
H26 H 0.7177 -0.1060 0.5987 0.049 Uiso 1 1 d R . .
C27 C 0.7986(2) 0.0480(2) 0.51207(19) 0.0393(5) Uani 1 1 d . . .
H27 H 0.8012 0.0753 0.5600 0.047 Uiso 1 1 d R . .
C28 C 0.7446(2) -0.14503(18) 0.41615(18) 0.0325(5) Uani 1 1 d . . .
C29 C 0.8392(2) -0.1958(2) 0.3824(2) 0.0396(5) Uani 1 1 d . . .
C30 C 0.8165(3) -0.2817(2) 0.3630(2) 0.0467(6) Uani 1 1 d . . .
H30 H 0.8807 -0.3166 0.3402 0.056 Uiso 1 1 d R . .
C31 C 0.7023(3) -0.3175(2) 0.3763(2) 0.0488(7) Uani 1 1 d . . .
C32 C 0.6099(3) -0.2659(2) 0.4099(2) 0.0459(6) Uani 1 1 d . . .
H32 H 0.5312 -0.2898 0.4190 0.055 Uiso 1 1 d R . .
C33 C 0.6285(2) -0.1803(2) 0.4307(2) 0.0379(5) Uani 1 1 d . . .
C34 C 0.9652(3) -0.1605(3) 0.3685(3) 0.0573(8) Uani 1 1 d . . .
H34A H 0.9903 -0.0887 0.3175 0.086 Uiso 1 1 d R . .
H34B H 1.0186 -0.2062 0.3458 0.086 Uiso 1 1 d R . .
H34C H 0.9683 -0.1637 0.4334 0.086 Uiso 1 1 d R . .
C35 C 0.6794(4) -0.4125(3) 0.3562(3) 0.0719(11) Uani 1 1 d . . .
H35A H 0.7471 -0.4138 0.2993 0.108 Uiso 1 1 d R . .
H35B H 0.6068 -0.4092 0.3391 0.108 Uiso 1 1 d R . .
H35C H 0.6693 -0.4757 0.4171 0.108 Uiso 1 1 d R . .
C36 C 0.5242(3) -0.1261(3) 0.4662(3) 0.0516(7) Uani 1 1 d . . .
H36A H 0.5027 -0.1447 0.5394 0.077 Uiso 1 1 d R . .
H36B H 0.4560 -0.1480 0.4528 0.077 Uiso 1 1 d R . .
H36C H 0.5465 -0.0504 0.4295 0.077 Uiso 1 1 d R . .
C37 C 0.8997(2) 0.20480(18) 0.35150(18) 0.0324(5) Uani 1 1 d . . .
H37 H 0.9041 0.2355 0.4002 0.039 Uiso 1 1 d R . .
C38 C 0.9106(3) 0.1063(2) 0.0058(2) 0.0464(6) Uani 1 1 d . . .
C39 C 0.9336(3) 0.1295(4) -0.1016(2) 0.0703(11) Uani 1 1 d . . .
H39A H 1.0170 0.1598 -0.1414 0.105 Uiso 1 1 d R . .
H39B H 0.8814 0.1791 -0.1260 0.105 Uiso 1 1 d R . .
H39C H 0.9176 0.0650 -0.1093 0.105 Uiso 1 1 d R . .
I1 I 0.739184(16) 0.291092(14) 0.582306(13) 0.04087(5) Uani 1 1 d . . .
I2 I 0.94797(2) 0.50421(2) 0.650950(16) 0.06460(8) Uani 1 1 d . . .
Cu2 Cu 0.90832(3) 0.42699(3) 0.53348(3) 0.04375(8) Uani 1 1 d . . .
N8 N 0.3794(6) 0.3365(8) 0.2870(9) 0.258(6) Uani 1 1 d . . .
C40 C 0.3850(4) 0.3974(4) 0.3137(5) 0.0985(18) Uani 1 1 d . . .
C41 C 0.3877(5) 0.4654(4) 0.3581(4) 0.0893(14) Uani 1 1 d . . .
H41A H 0.3091 0.4583 0.4089 0.134 Uiso 1 1 d R . .
H41B H 0.4084 0.5369 0.3061 0.134 Uiso 1 1 d R . .
H41C H 0.4474 0.4500 0.3913 0.134 Uiso 1 1 d R . .
N9 N 0.5961(6) 0.5642(6) 0.0878(6) 0.079(2) Uani 0.50 1 d P A -1
C42 C 0.5377(7) 0.5273(6) 0.0625(6) 0.0629(18) Uani 0.50 1 d P A -1
C43 C 0.4587(8) 0.4780(7) 0.0362(7) 0.080(3) Uani 0.50 1 d P A -1
H43A H 0.4648 0.5197 -0.0341 0.120 Uiso 0.50 1 d PR A -1
H43B H 0.3769 0.4716 0.0818 0.120 Uiso 0.50 1 d PR A -1
H43C H 0.4795 0.4085 0.0425 0.120 Uiso 0.50 1 d PR A -1

loop_
_atom_site_aniso_label
_atom_site_aniso_U_11
_atom_site_aniso_U_22
_atom_site_aniso_U_33
_atom_site_aniso_U_23
_atom_site_aniso_U_13
_atom_site_aniso_U_12
Cu1 0.04027(16) 0.03551(15) 0.03224(14) -0.02190(12) -0.01581(12) 0.00798(12)
N1 0.0365(10) 0.0384(10) 0.0355(10) -0.0245(9) -0.0148(8) 0.0064(8)
N2 0.0383(10) 0.0379(10) 0.0368(10) -0.0241(9) -0.0165(8) 0.0065(8)
N3 0.0447(11) 0.0332(10) 0.0340(10) -0.0218(8) -0.0209(9) 0.0125(8)
N4 0.0435(11) 0.0350(10) 0.0349(10) -0.0241(8) -0.0208(9) 0.0130(8)
N5 0.0371(10) 0.0334(10) 0.0313(9) -0.0189(8) -0.0148(8) 0.0076(8)
N6 0.0411(11) 0.0346(10) 0.0285(9) -0.0180(8) -0.0139(8) 0.0076(8)
N7 0.0432(12) 0.0426(12) 0.0416(11) -0.0267(10) -0.0159(9) 0.0028(9)
C1 0.0356(12) 0.0318(11) 0.0359(12) -0.0170(9) -0.0134(9) 0.0027(9)
C2 0.0391(14) 0.0672(19) 0.0645(19) -0.0453(16) -0.0170(13) -0.0002(13)
C3 0.0467(15) 0.0520(16) 0.0555(16) -0.0364(14) -0.0222(13) 0.0015(12)
C4 0.0285(10) 0.0329(11) 0.0347(11) -0.0173(9) -0.0095(9) 0.0012(8)
C5 0.0373(12) 0.0302(11) 0.0378(12) -0.0138(9) -0.0130(10) 0.0047(9)
C6 0.0409(13) 0.0382(12) 0.0330(12) -0.0133(10) -0.0133(10) 0.0041(10)
C7 0.0364(12) 0.0385(12) 0.0363(12) -0.0180(10) -0.0077(10) 0.0020(10)
C8 0.0354(12) 0.0354(12) 0.0428(13) -0.0168(10) -0.0125(10) 0.0099(10)
C9 0.0300(11) 0.0339(11) 0.0340(11) -0.0115(9) -0.0121(9) 0.0030(9)
C10 0.0630(19) 0.0374(14) 0.0473(16) -0.0144(12) -0.0201(14) 0.0188(13)
C11 0.0564(18) 0.0576(18) 0.0441(15) -0.0287(14) -0.0087(13) 0.0131(14)
C12 0.0409(14) 0.0510(16) 0.0390(14) -0.0121(12) -0.0169(11) 0.0109(12)
C13 0.0380(12) 0.0298(11) 0.0309(11) -0.0156(9) -0.0128(9) 0.0069(9)
C14 0.0597(17) 0.0357(13) 0.0487(15) -0.0264(11) -0.0275(13) 0.0192(12)
C15 0.0545(15) 0.0337(12) 0.0405(13) -0.0231(10) -0.0218(11) 0.0134(11)
C16 0.0349(11) 0.0279(10) 0.0311(11) -0.0141(8) -0.0129(9) 0.0091(9)
C17 0.0364(12) 0.0326(11) 0.0274(10) -0.0122(9) -0.0095(9) 0.0041(9)
C18 0.0387(12) 0.0352(12) 0.0340(12) -0.0138(9) -0.0143(10) 0.0030(10)
C19 0.0522(15) 0.0397(13) 0.0329(12) -0.0124(10) -0.0212(11) 0.0035(11)
C20 0.0577(17) 0.0440(14) 0.0284(12) -0.0033(10) -0.0166(11) -0.0075(12)
C21 0.0432(13) 0.0333(12) 0.0331(12) -0.0083(9) -0.0160(10) 0.0004(10)
C22 0.0516(16) 0.0618(18) 0.0287(12) -0.0145(12) -0.0064(11) -0.0120(14)
C23 0.085(2) 0.065(2) 0.0415(16) -0.0117(14) -0.0361(17) -0.0095(18)
C24 0.0602(18) 0.0464(16) 0.0449(16) -0.0078(12) -0.0185(14) -0.0144(14)
C25 0.0305(11) 0.0349(11) 0.0321(11) -0.0147(9) -0.0116(9) 0.0077(9)
C26 0.0479(14) 0.0432(14) 0.0293(11) -0.0147(10) -0.0097(10) 0.0039(11)
C27 0.0471(14) 0.0475(14) 0.0303(11) -0.0222(11) -0.0144(10) 0.0121(11)
C28 0.0336(11) 0.0317(11) 0.0313(11) -0.0113(9) -0.0118(9) 0.0052(9)
C29 0.0408(13) 0.0366(12) 0.0406(13) -0.0157(10) -0.0130(11) 0.0091(10)
C30 0.0564(17) 0.0350(13) 0.0503(16) -0.0204(12) -0.0167(13) 0.0130(12)
C31 0.071(2) 0.0319(13) 0.0445(15) -0.0131(11) -0.0237(14) 0.0045(13)
C32 0.0501(16) 0.0372(13) 0.0502(16) -0.0114(12) -0.0245(13) -0.0012(11)
C33 0.0380(12) 0.0352(12) 0.0384(13) -0.0102(10) -0.0163(10) 0.0049(10)
C34 0.0390(15) 0.064(2) 0.075(2) -0.0367(18) -0.0183(15) 0.0173(14)
C35 0.110(3) 0.0383(16) 0.075(2) -0.0257(16) -0.038(2) 0.0007(18)
C36 0.0372(14) 0.0577(18) 0.0605(19) -0.0240(15) -0.0175(13) 0.0100(13)
C37 0.0421(12) 0.0342(11) 0.0328(11) -0.0212(9) -0.0185(10) 0.0098(9)
C38 0.0484(15) 0.0567(17) 0.0414(14) -0.0296(13) -0.0129(12) -0.0028(13)
C39 0.069(2) 0.106(3) 0.0385(16) -0.0375(18) -0.0126(15) -0.016(2)
I1 0.04167(9) 0.04342(9) 0.04070(9) -0.02364(7) -0.01014(7) -0.00019(7)
I2 0.05867(13) 0.08291(16) 0.05011(12) -0.04598(12) 0.00716(9) -0.02264(11)
Cu2 0.04001(17) 0.04678(19) 0.04752(19) -0.02752(15) -0.00871(14) -0.00076(14)
N8 0.157(6) 0.399(12) 0.521(15) -0.420(13) -0.220(8) 0.164(7)
C40 0.056(2) 0.128(4) 0.178(5) -0.124(4) -0.051(3) 0.027(2)
C41 0.138(4) 0.074(3) 0.075(3) -0.038(2) -0.050(3) 0.028(3)
N9 0.055(4) 0.070(4) 0.107(6) -0.025(4) -0.036(4) 0.023(3)
C42 0.054(4) 0.052(4) 0.080(5) -0.021(3) -0.027(4) 0.025(3)
C43 0.089(7) 0.073(6) 0.102(8) -0.051(6) -0.044(5) 0.045(5)

loop_
_atom_type_symbol
_atom_type_description
_atom_type_scat_dispersion_real
_atom_type_scat_dispersion_imag
_atom_type_scat_source
C C 0.0033 0.0016 'International Tables Vol C Tables 4.2.6.8 and 6.1.1.4'
H H 0.0000 0.0000 'International Tables Vol C Tables 4.2.6.8 and 6.1.1.4'
N N 0.0061 0.0033 'International Tables Vol C Tables 4.2.6.8 and 6.1.1.4'
Cu Cu 0.3201 1.2651 'International Tables Vol C Tables 4.2.6.8 and 6.1.1.4'
I I -0.4742 1.8119 'International Tables Vol C Tables 4.2.6.8 and 6.1.1.4'

loop_
_geom_angle_atom_site_label_1
_geom_angle_atom_site_label_2
_geom_angle_atom_site_label_3
_geom_angle
_geom_angle_site_symmetry_1
_geom_angle_site_symmetry_3
N7 Cu1 N5 146.52(9) . .
N7 Cu1 N1 117.35(9) . .
N5 Cu1 N1 87.19(8) . .
N7 Cu1 N3 114.25(9) . .
N5 Cu1 N3 87.98(8) . .
N1 Cu1 N3 86.73(8) . .
C1 N1 N2 105.23(19) . .
C1 N1 Cu1 139.94(16) . .
N2 N1 Cu1 114.52(15) . .
C3 N2 N1 111.5(2) . .
C3 N2 C37 128.4(2) . .
N1 N2 C37 119.85(19) . .
C13 N3 N4 105.42(18) . .
C13 N3 Cu1 139.56(15) . .
N4 N3 Cu1 115.02(14) . .
C15 N4 N3 111.92(19) . .
C15 N4 C37 128.53(19) . .
N3 N4 C37 119.56(18) . .
C25 N5 N6 105.20(19) . .
C25 N5 Cu1 139.52(16) . .
N6 N5 Cu1 115.26(15) . .
C27 N6 N5 111.7(2) . .
C27 N6 C37 127.2(2) . .
N5 N6 C37 121.08(18) . .
C38 N7 Cu1 164.6(2) . .
N1 C1 C2 110.5(2) . .
N1 C1 C4 120.7(2) . .
C2 C1 C4 128.8(2) . .
C3 C2 C1 105.9(2) . .
C3 C2 H2 127.1 . .
C1 C2 H2 127.1 . .
N2 C3 C2 106.9(2) . .
N2 C3 H3 126.6 . .
C2 C3 H3 126.6 . .
C9 C4 C5 120.1(2) . .
C9 C4 C1 120.0(2) . .
C5 C4 C1 119.9(2) . .
C6 C5 C4 118.9(2) . .
C6 C5 C10 119.5(2) . .
C4 C5 C10 121.5(2) . .
C7 C6 C5 122.1(2) . .
C7 C6 H6 118.9 . .
C5 C6 H6 118.9 . .
C8 C7 C6 117.9(2) . .
C8 C7 C11 121.7(3) . .
C6 C7 C11 120.4(2) . .
C7 C8 C9 122.2(2) . .
C7 C8 H8 118.9 . .
C9 C8 H8 118.9 . .
C8 C9 C4 118.8(2) . .
C8 C9 C12 119.7(2) . .
C4 C9 C12 121.5(2) . .
C5 C10 H10A 109.5 . .
C5 C10 H10B 109.5 . .
H10A C10 H10B 109.5 . .
C5 C10 H10C 109.5 . .
H10A C10 H10C 109.5 . .
H10B C10 H10C 109.5 . .
C7 C11 H11A 109.5 . .
C7 C11 H11B 109.5 . .
H11A C11 H11B 109.5 . .
C7 C11 H11C 109.5 . .
H11A C11 H11C 109.5 . .
H11B C11 H11C 109.5 . .
C9 C12 H12A 109.5 . .
C9 C12 H12B 109.5 . .
H12A C12 H12B 109.5 . .
C9 C12 H12C 109.5 . .
H12A C12 H12C 109.5 . .
H12B C12 H12C 109.5 . .
N3 C13 C14 110.2(2) . .
N3 C13 C16 119.2(2) . .
C14 C13 C16 130.6(2) . .
C15 C14 C13 106.0(2) . .
C15 C14 H14 127.0 . .
C13 C14 H14 127.0 . .
N4 C15 C14 106.5(2) . .
N4 C15 H15 126.7 . .
C14 C15 H15 126.7 . .
C21 C16 C17 120.3(2) . .
C21 C16 C13 120.5(2) . .
C17 C16 C13 119.2(2) . .
C18 C17 C16 119.0(2) . .
C18 C17 C22 120.0(2) . .
C16 C17 C22 121.0(2) . .
C19 C18 C17 121.8(2) . .
C19 C18 H18 119.1 . .
C17 C18 H18 119.1 . .
C18 C19 C20 118.4(2) . .
C18 C19 C23 120.6(3) . .
C20 C19 C23 121.0(3) . .
C19 C20 C21 122.2(2) . .
C19 C20 H20 118.9 . .
C21 C20 H20 118.9 . .
C20 C21 C16 118.4(2) . .
C20 C21 C24 119.9(2) . .
C16 C21 C24 121.7(2) . .
C17 C22 H22A 109.5 . .
C17 C22 H22B 109.5 . .
H22A C22 H22B 109.5 . .
C17 C22 H22C 109.5 . .
H22A C22 H22C 109.5 . .
H22B C22 H22C 109.5 . .
C19 C23 H23A 109.5 . .
C19 C23 H23B 109.5 . .
H23A C23 H23B 109.5 . .
C19 C23 H23C 109.5 . .
H23A C23 H23C 109.5 . .
H23B C23 H23C 109.5 . .
C21 C24 H24A 109.5 . .
C21 C24 H24B 109.5 . .
H24A C24 H24B 109.5 . .
C21 C24 H24C 109.5 . .
H24A C24 H24C 109.5 . .
H24B C24 H24C 109.5 . .
N5 C25 C26 110.5(2) . .
N5 C25 C28 120.6(2) . .
C26 C25 C28 128.9(2) . .
C27 C26 C25 105.7(2) . .
C27 C26 H26 127.2 . .
C25 C26 H26 127.2 . .
N6 C27 C26 107.0(2) . .
N6 C27 H27 126.5 . .
C26 C27 H27 126.5 . .
C29 C28 C33 120.5(2) . .
C29 C28 C25 118.4(2) . .
C33 C28 C25 121.2(2) . .
C30 C29 C28 119.1(3) . .
C30 C29 C34 119.5(3) . .
C28 C29 C34 121.4(2) . .
C31 C30 C29 121.4(3) . .
C31 C30 H30 119.3 . .
C29 C30 H30 119.3 . .
C30 C31 C32 118.4(3) . .
C30 C31 C35 120.4(3) . .
C32 C31 C35 121.1(3) . .
C31 C32 C33 122.1(3) . .
C31 C32 H32 119.0 . .
C33 C32 H32 119.0 . .
C32 C33 C28 118.5(3) . .
C32 C33 C36 119.8(3) . .
C28 C33 C36 121.6(2) . .
C29 C34 H34A 109.5 . .
C29 C34 H34B 109.5 . .
H34A C34 H34B 109.5 . .
C29 C34 H34C 109.5 . .
H34A C34 H34C 109.5 . .
H34B C34 H34C 109.5 . .
C31 C35 H35A 109.5 . .
C31 C35 H35B 109.5 . .
H35A C35 H35B 109.5 . .
C31 C35 H35C 109.5 . .
H35A C35 H35C 109.5 . .
H35B C35 H35C 109.5 . .
C33 C36 H36A 109.5 . .
C33 C36 H36B 109.5 . .
H36A C36 H36B 109.5 . .
C33 C36 H36C 109.5 . .
H36A C36 H36C 109.5 . .
H36B C36 H36C 109.5 . .
N6 C37 N4 111.10(19) . .
N6 C37 N2 110.98(19) . .
N4 C37 N2 110.74(19) . .
N6 C37 H37 108.0 . .
N4 C37 H37 108.0 . .
N2 C37 H37 108.0 . .
N7 C38 C39 177.8(3) . .
C38 C39 H39A 109.5 . .
C38 C39 H39B 109.5 . .
H39A C39 H39B 109.5 . .
C38 C39 H39C 109.5 . .
H39A C39 H39C 109.5 . .
H39B C39 H39C 109.5 . .
Cu2 I2 Cu2 62.328(14) 2_766 .
I1 Cu2 I2 116.568(14) . 2_766
I1 Cu2 I2 125.754(15) . .
I2 Cu2 I2 117.672(14) 2_766 .
I1 Cu2 Cu2 175.45(2) . 2_766
I2 Cu2 Cu2 58.937(13) 2_766 2_766
I2 Cu2 Cu2 58.736(13) . 2_766
N8 C40 C41 173.6(10) . .
C40 C41 H41A 109.5 . .
C40 C41 H41B 109.5 . .
H41A C41 H41B 109.5 . .
C40 C41 H41C 109.5 . .
H41A C41 H41C 109.5 . .
H41B C41 H41C 109.5 . .
N9 C42 C43 176.6(10) . .
C42 C43 H43A 109.5 . .
C42 C43 H43B 109.5 . .
H43A C43 H43B 109.5 . .
C42 C43 H43C 109.5 . .
H43A C43 H43C 109.5 . .
H43B C43 H43C 109.5 . .

loop_
_geom_bond_atom_site_label_1
_geom_bond_atom_site_label_2
_geom_bond_distance
_geom_bond_site_symmetry_2
Cu1 N7 1.874(2) .
Cu1 N5 2.034(2) .
Cu1 N1 2.117(2) .
Cu1 N3 2.1177(19) .
N1 C1 1.328(3) .
N1 N2 1.366(3) .
N2 C3 1.346(3) .
N2 C37 1.451(3) .
N3 C13 1.329(3) .
N3 N4 1.359(2) .
N4 C15 1.348(3) .
N4 C37 1.446(3) .
N5 C25 1.333(3) .
N5 N6 1.366(3) .
N6 C27 1.348(3) .
N6 C37 1.446(3) .
N7 C38 1.134(3) .
C1 C2 1.402(3) .
C1 C4 1.483(3) .
C2 C3 1.366(4) .
C2 H2 0.9500 .
C3 H3 0.9500 .
C4 C9 1.399(3) .
C4 C5 1.401(3) .
C5 C6 1.389(4) .
C5 C10 1.510(4) .
C6 C7 1.388(4) .
C6 H6 0.9500 .
C7 C8 1.382(4) .
C7 C11 1.502(4) .
C8 C9 1.395(4) .
C8 H8 0.9500 .
C9 C12 1.516(3) .
C10 H10A 0.9800 .
C10 H10B 0.9800 .
C10 H10C 0.9800 .
C11 H11A 0.9800 .
C11 H11B 0.9800 .
C11 H11C 0.9800 .
C12 H12A 0.9800 .
C12 H12B 0.9800 .
C12 H12C 0.9800 .
C13 C14 1.408(3) .
C13 C16 1.481(3) .
C14 C15 1.367(4) .
C14 H14 0.9500 .
C15 H15 0.9500 .
C16 C21 1.397(3) .
C16 C17 1.401(3) .
C17 C18 1.390(3) .
C17 C22 1.509(3) .
C18 C19 1.378(4) .
C18 H18 0.9500 .
C19 C20 1.382(4) .
C19 C23 1.516(4) .
C20 C21 1.394(4) .
C20 H20 0.9500 .
C21 C24 1.512(4) .
C22 H22A 0.9800 .
C22 H22B 0.9800 .
C22 H22C 0.9800 .
C23 H23A 0.9800 .
C23 H23B 0.9800 .
C23 H23C 0.9800 .
C24 H24A 0.9800 .
C24 H24B 0.9800 .
C24 H24C 0.9800 .
C25 C26 1.407(3) .
C25 C28 1.484(3) .
C26 C27 1.370(4) .
C26 H26 0.9500 .
C27 H27 0.9500 .
C28 C29 1.395(3) .
C28 C33 1.396(3) .
C29 C30 1.389(4) .
C29 C34 1.511(4) .
C30 C31 1.383(4) .
C30 H30 0.9500 .
C31 C32 1.385(5) .
C31 C35 1.516(4) .
C32 C33 1.386(4) .
C32 H32 0.9500 .
C33 C36 1.515(4) .
C34 H34A 0.9800 .
C34 H34B 0.9800 .
C34 H34C 0.9800 .
C35 H35A 0.9800 .
C35 H35B 0.9800 .
C35 H35C 0.9800 .
C36 H36A 0.9800 .
C36 H36B 0.9800 .
C36 H36C 0.9800 .
C37 H37 1.0000 .
C38 C39 1.464(4) .
C39 H39A 0.9800 .
C39 H39B 0.9800 .
C39 H39C 0.9800 .
I1 Cu2 2.5011(4) .
I2 Cu2 2.5611(4) 2_766
I2 Cu2 2.5666(4) .
Cu2 I2 2.5611(4) 2_766
Cu2 Cu2 2.6535(7) 2_766
N8 C40 1.085(14) .
C40 C41 1.366(6) .
C41 H41A 0.9800 .
C41 H41B 0.9800 .
C41 H41C 0.9800 .
N9 C42 1.110(10) .
C42 C43 1.410(13) .
C43 H43A 0.9800 .
C43 H43B 0.9800 .
C43 H43C 0.9800 .

loop_
_geom_torsion_atom_site_label_1
_geom_torsion_atom_site_label_2
_geom_torsion_atom_site_label_3
_geom_torsion_atom_site_label_4
_geom_torsion
_geom_torsion_site_symmetry_1
_geom_torsion_site_symmetry_4
N7 Cu1 N1 C1 -13.4(3) . .
N5 Cu1 N1 C1 142.7(3) . .
N3 Cu1 N1 C1 -129.1(3) . .
N7 Cu1 N1 N2 158.89(16) . .
N5 Cu1 N1 N2 -44.94(17) . .
N3 Cu1 N1 N2 43.19(17) . .
C1 N1 N2 C3 0.3(3) . .
Cu1 N1 N2 C3 -174.60(19) . .
C1 N1 N2 C37 175.8(2) . .
Cu1 N1 N2 C37 0.9(3) . .
N7 Cu1 N3 C13 17.2(3) . .
N5 Cu1 N3 C13 -136.9(3) . .
N1 Cu1 N3 C13 135.8(3) . .
N7 Cu1 N3 N4 -162.13(16) . .
N5 Cu1 N3 N4 43.78(17) . .
N1 Cu1 N3 N4 -43.51(17) . .
C13 N3 N4 C15 -0.3(3) . .
Cu1 N3 N4 C15 179.21(18) . .
C13 N3 N4 C37 179.7(2) . .
Cu1 N3 N4 C37 -0.8(3) . .
N7 Cu1 N5 C25 6.9(3) . .
N1 Cu1 N5 C25 -132.6(3) . .
N3 Cu1 N5 C25 140.6(3) . .
N7 Cu1 N5 N6 -175.52(17) . .
N1 Cu1 N5 N6 45.07(16) . .
N3 Cu1 N5 N6 -41.75(16) . .
C25 N5 N6 C27 -0.2(3) . .
Cu1 N5 N6 C27 -178.64(17) . .
C25 N5 N6 C37 176.5(2) . .
Cu1 N5 N6 C37 -2.0(3) . .
N5 Cu1 N7 C38 170.6(9) . .
N1 Cu1 N7 C38 -56.5(9) . .
N3 Cu1 N7 C38 42.9(9) . .
N2 N1 C1 C2 -0.1(3) . .
Cu1 N1 C1 C2 172.7(2) . .
N2 N1 C1 C4 -179.3(2) . .
Cu1 N1 C1 C4 -6.5(4) . .
N1 C1 C2 C3 -0.1(4) . .
C4 C1 C2 C3 179.0(3) . .
N1 N2 C3 C2 -0.4(3) . .
C37 N2 C3 C2 -175.4(3) . .
C1 C2 C3 N2 0.3(4) . .
N1 C1 C4 C9 -105.2(3) . .
C2 C1 C4 C9 75.7(4) . .
N1 C1 C4 C5 75.4(3) . .
C2 C1 C4 C5 -103.6(3) . .
C9 C4 C5 C6 -0.6(4) . .
C1 C4 C5 C6 178.8(2) . .
C9 C4 C5 C10 -179.4(2) . .
C1 C4 C5 C10 0.0(4) . .
C4 C5 C6 C7 -0.9(4) . .
C10 C5 C6 C7 177.9(3) . .
C5 C6 C7 C8 1.5(4) . .
C5 C6 C7 C11 -177.7(3) . .
C6 C7 C8 C9 -0.6(4) . .
C11 C7 C8 C9 178.6(3) . .
C7 C8 C9 C4 -0.9(4) . .
C7 C8 C9 C12 177.7(2) . .
C5 C4 C9 C8 1.4(3) . .
C1 C4 C9 C8 -177.9(2) . .
C5 C4 C9 C12 -177.1(2) . .
C1 C4 C9 C12 3.6(3) . .
N4 N3 C13 C14 0.3(3) . .
Cu1 N3 C13 C14 -179.1(2) . .
N4 N3 C13 C16 -177.1(2) . .
Cu1 N3 C13 C16 3.5(4) . .
N3 C13 C14 C15 -0.1(3) . .
C16 C13 C14 C15 176.9(3) . .
N3 N4 C15 C14 0.3(3) . .
C37 N4 C15 C14 -179.8(3) . .
C13 C14 C15 N4 -0.1(3) . .
N3 C13 C16 C21 -104.4(3) . .
C14 C13 C16 C21 78.8(4) . .
N3 C13 C16 C17 74.2(3) . .
C14 C13 C16 C17 -102.6(3) . .
C21 C16 C17 C18 -0.6(4) . .
C13 C16 C17 C18 -179.2(2) . .
C21 C16 C17 C22 179.1(3) . .
C13 C16 C17 C22 0.5(4) . .
C16 C17 C18 C19 1.6(4) . .
C22 C17 C18 C19 -178.1(3) . .
C17 C18 C19 C20 -1.4(4) . .
C17 C18 C19 C23 179.5(3) . .
C18 C19 C20 C21 0.1(5) . .
C23 C19 C20 C21 179.2(3) . .
C19 C20 C21 C16 0.9(4) . .
C19 C20 C21 C24 -178.5(3) . .
C17 C16 C21 C20 -0.6(4) . .
C13 C16 C21 C20 177.9(2) . .
C17 C16 C21 C24 178.8(3) . .
C13 C16 C21 C24 -2.6(4) . .
N6 N5 C25 C26 0.6(3) . .
Cu1 N5 C25 C26 178.3(2) . .
N6 N5 C25 C28 -176.3(2) . .
Cu1 N5 C25 C28 1.5(4) . .
N5 C25 C26 C27 -0.7(3) . .
C28 C25 C26 C27 175.9(2) . .
N5 N6 C27 C26 -0.2(3) . .
C37 N6 C27 C26 -176.6(2) . .
C25 C26 C27 N6 0.5(3) . .
N5 C25 C28 C29 75.3(3) . .
C26 C25 C28 C29 -100.9(3) . .
N5 C25 C28 C33 -106.3(3) . .
C26 C25 C28 C33 77.5(3) . .
C33 C28 C29 C30 0.2(4) . .
C25 C28 C29 C30 178.6(2) . .
C33 C28 C29 C34 -178.5(3) . .
C25 C28 C29 C34 -0.1(4) . .
C28 C29 C30 C31 0.2(4) . .
C34 C29 C30 C31 179.0(3) . .
C29 C30 C31 C32 -0.2(4) . .
C29 C30 C31 C35 -179.1(3) . .
C30 C31 C32 C33 -0.2(4) . .
C35 C31 C32 C33 178.7(3) . .
C31 C32 C33 C28 0.6(4) . .
C31 C32 C33 C36 179.4(3) . .
C29 C28 C33 C32 -0.6(4) . .
C25 C28 C33 C32 -179.0(2) . .
C29 C28 C33 C36 -179.4(3) . .
C25 C28 C33 C36 2.3(4) . .
C27 N6 C37 N4 -120.7(3) . .
N5 N6 C37 N4 63.2(3) . .
C27 N6 C37 N2 115.6(3) . .
N5 N6 C37 N2 -60.5(3) . .
C15 N4 C37 N6 120.2(3) . .
N3 N4 C37 N6 -59.8(3) . .
C15 N4 C37 N2 -115.9(3) . .
N3 N4 C37 N2 64.0(3) . .
C3 N2 C37 N6 -125.7(3) . .
N1 N2 C37 N6 59.7(3) . .
C3 N2 C37 N4 110.4(3) . .
N1 N2 C37 N4 -64.2(3) . .
Cu2 I2 Cu2 I1 -179.15(3) 2_766 .
Cu2 I2 Cu2 I2 0.0 2_766 2_766
